data_4129029
loop_
_publ_author_name
'Omori, Hiroto'
'Hiroto, Satoru'
'Takeda, Youhei'
'Fliegl, Heike'
'Minakata, Satoshi'
'Shinokubo, Hiroshi'

_publ_section_title
;
 Ni(II) 10-Phosphacorrole: A Porphyrin Analogue Containing Phosphorus at
 the Meso Position.
;
_journal_issue 12
_journal_name_full 'Journal of the American Chemical Society'
_journal_page_first 4800
_journal_page_last 4805
_journal_paper_doi 10.1021/jacs.8b13169
_journal_volume 141
_journal_year 2019
_chemical_formula_moiety 'C91 H83 Cl3 N8 Ni2 P2'
_chemical_formula_sum 'C91 H83 Cl3 N8 Ni2 P2'
_chemical_formula_weight 1574.36
_space_group_crystal_system triclinic
_space_group_IT_number 2
_space_group_name_Hall '-P 1'
_space_group_name_H-M_alt 'P -1'
_atom_sites_solution_hydrogens geom
_audit_creation_method SHELXL-2014/7
_cell_angle_alpha 100.329(2)
_cell_angle_beta 115.508(2)
_cell_angle_gamma 101.094(2)
_cell_formula_units_Z 2
_cell_length_a 16.0007(10)
_cell_length_b 16.1997(10)
_cell_length_c 17.7476(12)
_cell_measurement_reflns_used 171
_cell_measurement_temperature 93(2)
_cell_measurement_theta_max 24.3938
_cell_measurement_theta_min 2.7159
_cell_volume 3891.7(4)
_computing_cell_refinement 'SAINT V8.34A (Bruker AXS Inc., 2013)'
_computing_data_collection 'Bruker APEX2'
_computing_data_reduction 'SAINT V8.34A (Bruker AXS Inc., 2013)'
_computing_molecular_graphics 'Bruker SHELXTL'
_computing_publication_material 'Bruker SHELXTL'
_computing_structure_refinement 'SHELXL-2014/7 (Sheldrick, 2014)'
_computing_structure_solution 'SHELXL-2014/7 (Sheldrick, 2014)'
_diffrn_ambient_temperature 93(2)
_diffrn_detector_area_resol_mean 10.4167
_diffrn_measured_fraction_theta_full 0.932
_diffrn_measured_fraction_theta_max 0.947
_diffrn_measurement_device_type 'Bruker D8 QUEST'
_diffrn_measurement_method '\f and \w scans'
_diffrn_radiation_monochromator ImuS
_diffrn_radiation_type MoK\a
_diffrn_radiation_wavelength 0.71073
_diffrn_reflns_av_R_equivalents 0.0196
_diffrn_reflns_av_unetI/netI 0.0272
_diffrn_reflns_Laue_measured_fraction_full 0.932
_diffrn_reflns_Laue_measured_fraction_max 0.947
_diffrn_reflns_limit_h_max 16
_diffrn_reflns_limit_h_min -19
_diffrn_reflns_limit_k_max 19
_diffrn_reflns_limit_k_min -18
_diffrn_reflns_limit_l_max 21
_diffrn_reflns_limit_l_min -21
_diffrn_reflns_number 25866
_diffrn_reflns_point_group_measured_fraction_full 0.932
_diffrn_reflns_point_group_measured_fraction_max 0.947
_diffrn_reflns_theta_full 25.242
_diffrn_reflns_theta_max 25.105
_diffrn_reflns_theta_min 2.151
_exptl_absorpt_coefficient_mu 0.681
_exptl_absorpt_correction_T_max 0.82
_exptl_absorpt_correction_T_min 0.69
_exptl_absorpt_correction_type multi-scan
_exptl_absorpt_process_details 'SADABS V2014/5 (Bruker AXS Inc.)'
_exptl_crystal_colour purple
_exptl_crystal_density_diffrn 1.344
_exptl_crystal_density_method 'not measured'
_exptl_crystal_description Prism
_exptl_crystal_F_000 1644
_exptl_crystal_size_max 0.500
_exptl_crystal_size_mid 0.380
_exptl_crystal_size_min 0.310
_refine_diff_density_max 1.086
_refine_diff_density_min -0.794
_refine_diff_density_rms 0.075
_refine_ls_extinction_method none
_refine_ls_goodness_of_fit_ref 1.075
_refine_ls_hydrogen_treatment constr
_refine_ls_matrix_type full
_refine_ls_number_parameters 1095
_refine_ls_number_reflns 13132
_refine_ls_number_restraints 271
_refine_ls_restrained_S_all 1.070
_refine_ls_R_factor_all 0.0488
_refine_ls_R_factor_gt 0.0428
_refine_ls_shift/su_max 0.002
_refine_ls_shift/su_mean 0.000
_refine_ls_structure_factor_coef Fsqd
_refine_ls_weighting_details 'w=1/[\s^2^(Fo^2^)+(0.0569P)^2^+6.5265P] where P=(Fo^2^+2Fc^2^)/3'
_refine_ls_weighting_scheme calc
_refine_ls_wR_factor_gt 0.1120
_refine_ls_wR_factor_ref 0.1216
_reflns_Friedel_coverage 0.000
_reflns_number_gt 11824
_reflns_number_total 13132
_reflns_threshold_expression 'I > 2\s(I)'
_cod_data_source_file ja8b13169_si_002.cif
_cod_data_source_block shino150807oh_0m_a
_cod_database_code 4129029
_shelx_shelxl_version_number 2014/7
_shelx_space_group_comment
;
The symmetry employed for this shelxl refinement is uniquely defined
by the following loop, which should always be used as a source of
symmetry information in preference to the above space-group names.
They are only intended as comments.
;
_shelx_estimated_absorpt_t_min 0.727
_shelx_estimated_absorpt_t_max 0.817
_shelxl_version_number 2014-3

loop_
_space_group_symop_operation_xyz
'x, y, z'
'-x, -y, -z'

loop_
_atom_site_label
_atom_site_type_symbol
_atom_site_fract_x
_atom_site_fract_y
_atom_site_fract_z
_atom_site_U_iso_or_equiv
_atom_site_adp_type
_atom_site_occupancy
_atom_site_site_symmetry_order
_atom_site_calc_flag
_atom_site_refinement_flags_posn
_atom_site_refinement_flags_adp
_atom_site_refinement_flags_occupancy
_atom_site_disorder_assembly
_atom_site_disorder_group
C1 C 0.49684(19) 0.83856(16) 0.35087(15) 0.0173(5) Uani 1 1 d . . . . .
C2 C 0.5623(2) 0.88226(17) 0.32566(17) 0.0217(6) Uani 1 1 d . . . . .
H1 H 0.5460 0.9036 0.2762 0.026 Uiso 1 1 calc R U . . .
C3 C 0.6530(2) 0.88734(17) 0.38673(17) 0.0211(5) Uani 1 1 d . . . . .
H2 H 0.7123 0.9142 0.3884 0.025 Uiso 1 1 calc R U . . .
C4 C 0.64305(18) 0.84524(16) 0.44767(16) 0.0176(5) Uani 1 1 d . . . . .
C5 C 0.71934(19) 0.83203(17) 0.51700(16) 0.0196(5) Uani 1 1 d . . . . .
C6 C 0.70360(19) 0.78654(17) 0.57158(17) 0.0206(5) Uani 1 1 d . . . . .
C7 C 0.7709(2) 0.7655(2) 0.64423(19) 0.0275(6) Uani 1 1 d . . . . .
H3 H 0.8386 0.7768 0.6641 0.033 Uiso 1 1 calc R U . . .
C8 C 0.7192(2) 0.7258(2) 0.68010(19) 0.0279(6) Uani 1 1 d . . . . .
H4 H 0.7442 0.7046 0.7294 0.034 Uiso 1 1 calc R U . . .
C9 C 0.6215(2) 0.72289(17) 0.62916(17) 0.0212(5) Uani 1 1 d . . . . .
C10 C 0.53261(19) 0.70173(17) 0.63229(17) 0.0197(5) Uani 1 1 d . . . . .
C11 C 0.4992(2) 0.67446(18) 0.68852(18) 0.0235(6) Uani 1 1 d . . . . .
H5 H 0.5343 0.6561 0.7378 0.028 Uiso 1 1 calc R U . . .
C12 C 0.4065(2) 0.67969(18) 0.65806(17) 0.0217(5) Uani 1 1 d . . . . .
H6 H 0.3650 0.6656 0.6824 0.026 Uiso 1 1 calc R U . . .
C13 C 0.38349(19) 0.71015(17) 0.58298(16) 0.0184(5) Uani 1 1 d . . . . .
C14 C 0.30101(19) 0.73012(17) 0.52998(16) 0.0198(5) Uani 1 1 d . . . . .
C15 C 0.29201(19) 0.75890(17) 0.45789(17) 0.0203(5) Uani 1 1 d . . . . .
C16 C 0.2078(2) 0.77473(19) 0.39799(19) 0.0269(6) Uani 1 1 d . . . . .
H7 H 0.1500 0.7714 0.4020 0.032 Uiso 1 1 calc R U . . .
C17 C 0.2247(2) 0.7956(2) 0.33341(18) 0.0270(6) Uani 1 1 d . . . . .
H8 H 0.1808 0.8083 0.2836 0.032 Uiso 1 1 calc R U . . .
C18 C 0.32063(19) 0.79461(17) 0.35558(16) 0.0203(5) Uani 1 1 d . . . . .
N1 N 0.54441(15) 0.81633(13) 0.42427(13) 0.0164(4) Uani 1 1 d . . . . .
N2 N 0.61314(15) 0.75825(14) 0.56353(13) 0.0181(4) Uani 1 1 d . . . . .
N3 N 0.46156(16) 0.72142(14) 0.56825(13) 0.0183(4) Uani 1 1 d . . . . .
N4 N 0.36251(15) 0.77255(14) 0.43039(13) 0.0174(4) Uani 1 1 d . . . . .
Ni1 Ni 0.49218(2) 0.76738(2) 0.49109(2) 0.01440(9) Uani 1 1 d . . . . .
P1 P 0.36903(5) 0.80085(4) 0.28324(4) 0.01801(15) Uani 1 1 d . . . . .
C19 C 0.82147(19) 0.86866(17) 0.53504(17) 0.0196(5) Uani 1 1 d . . . . .
C20 C 0.8583(2) 0.82442(17) 0.48737(18) 0.0229(6) Uani 1 1 d . . . . .
C21 C 0.9550(2) 0.85987(19) 0.5081(2) 0.0266(6) Uani 1 1 d . . . . .
H9 H 0.9802 0.8300 0.4758 0.032 Uiso 1 1 calc R U . . .
C22 C 1.0150(2) 0.93717(19) 0.57443(19) 0.0258(6) Uani 1 1 d . . . . .
C23 C 0.9767(2) 0.97942(18) 0.62128(19) 0.0267(6) Uani 1 1 d . . . . .
H10 H 1.0176 1.0321 0.6677 0.032 Uiso 1 1 calc R U . . .
C24 C 0.8814(2) 0.94745(19) 0.60267(17) 0.0246(6) Uani 1 1 d . . . . .
C25 C 0.7960(2) 0.7395(2) 0.4151(2) 0.0376(7) Uani 1 1 d . . . . .
H11 H 0.7738 0.7513 0.3584 0.056 Uiso 1 1 calc R U . . .
H12 H 0.7397 0.7136 0.4214 0.056 Uiso 1 1 calc R U . . .
H13 H 0.8342 0.6983 0.4183 0.056 Uiso 1 1 calc R U . . .
C26 C 1.1183(2) 0.9762(2) 0.5945(2) 0.0345(7) Uani 1 1 d . . . . .
H14 H 1.1364 0.9335 0.5626 0.052 Uiso 1 1 calc R U . . .
H15 H 1.1617 0.9906 0.6574 0.052 Uiso 1 1 calc R U . . .
H16 H 1.1239 1.0299 0.5764 0.052 Uiso 1 1 calc R U . . .
C27 C 0.8415(2) 0.9972(2) 0.6531(2) 0.0371(7) Uani 1 1 d . . . . .
H17 H 0.8923 1.0511 0.6960 0.056 Uiso 1 1 calc R U . . .
H18 H 0.8201 0.9601 0.6833 0.056 Uiso 1 1 calc R U . . .
H19 H 0.7862 1.0124 0.6125 0.056 Uiso 1 1 calc R U . . .
C28 C 0.22118(19) 0.72390(18) 0.55362(17) 0.0210(5) Uani 1 1 d . . . . .
C29 C 0.23068(19) 0.79419(18) 0.61856(17) 0.0214(5) Uani 1 1 d . . . . .
C30 C 0.1585(2) 0.78816(19) 0.64296(17) 0.0236(6) Uani 1 1 d . . . . .
H20 H 0.1653 0.8355 0.6875 0.028 Uiso 1 1 calc R U . . .
C31 C 0.0767(2) 0.71473(19) 0.60399(18) 0.0239(6) Uani 1 1 d . . . . .
C32 C 0.06801(19) 0.64692(19) 0.53842(17) 0.0232(6) Uani 1 1 d . . . . .
H21 H 0.0118 0.5969 0.5103 0.028 Uiso 1 1 calc R U . . .
C33 C 0.1389(2) 0.64943(18) 0.51227(17) 0.0231(6) Uani 1 1 d . . . . .
C34 C 0.3172(2) 0.87617(19) 0.66024(18) 0.0256(6) Uani 1 1 d . . . . .
H22 H 0.3765 0.8617 0.6941 0.038 Uiso 1 1 calc R U . . .
H23 H 0.3085 0.9208 0.6991 0.038 Uiso 1 1 calc R U . . .
H24 H 0.3228 0.8991 0.6146 0.038 Uiso 1 1 calc R U . . .
C35 C 0.0005(2) 0.7086(2) 0.6331(2) 0.0323(7) Uani 1 1 d . . . . .
H25 H 0.0148 0.6778 0.6777 0.048 Uiso 1 1 calc R U . . .
H26 H -0.0636 0.6761 0.5829 0.048 Uiso 1 1 calc R U . . .
H27 H 0.0008 0.7680 0.6575 0.048 Uiso 1 1 calc R U . . .
C36 C 0.1237(2) 0.5745(2) 0.4392(2) 0.0341(7) Uani 1 1 d . . . . .
H28 H 0.0886 0.5191 0.4413 0.051 Uiso 1 1 calc R U . . .
H29 H 0.1869 0.5714 0.4456 0.051 Uiso 1 1 calc R U . . .
H30 H 0.0858 0.5843 0.3830 0.051 Uiso 1 1 calc R U . . .
C37 C 0.33672(18) 0.89054(17) 0.23966(16) 0.0188(5) Uani 1 1 d . . . . .
C38 C 0.3698(2) 0.97824(18) 0.29295(17) 0.0231(6) Uani 1 1 d . . . . .
C39 C 0.3420(2) 1.04259(18) 0.25389(19) 0.0258(6) Uani 1 1 d . . . . .
H31 H 0.3644 1.1018 0.2894 0.031 Uiso 1 1 calc R U . . .
C40 C 0.2823(2) 1.02234(19) 0.16395(19) 0.0262(6) Uani 1 1 d . . . . .
C41 C 0.2503(2) 0.9364(2) 0.11334(18) 0.0254(6) Uani 1 1 d . . . . .
H32 H 0.2096 0.9224 0.0521 0.030 Uiso 1 1 calc R U . . .
C42 C 0.27538(19) 0.86885(18) 0.14875(16) 0.0210(5) Uani 1 1 d . . . . .
C43 C 0.4328(2) 1.00506(19) 0.39067(18) 0.0307(7) Uani 1 1 d . . . . .
H33 H 0.5003 1.0107 0.4048 0.046 Uiso 1 1 calc R U . . .
H34 H 0.4104 0.9602 0.4139 0.046 Uiso 1 1 calc R U . . .
H35 H 0.4286 1.0617 0.4169 0.046 Uiso 1 1 calc R U . . .
C44 C 0.2523(2) 1.0941(2) 0.1246(2) 0.0363(7) Uani 1 1 d . . . . .
H36 H 0.2327 1.0759 0.0622 0.054 Uiso 1 1 calc R U . . .
H37 H 0.3071 1.1484 0.1541 0.054 Uiso 1 1 calc R U . . .
H38 H 0.1975 1.1045 0.1319 0.054 Uiso 1 1 calc R U . . .
C45 C 0.2347(2) 0.7756(2) 0.08970(17) 0.0284(6) Uani 1 1 d . . . . .
H39 H 0.1820 0.7722 0.0329 0.043 Uiso 1 1 calc R U . . .
H40 H 0.2094 0.7363 0.1161 0.043 Uiso 1 1 calc R U . . .
H41 H 0.2862 0.7578 0.0817 0.043 Uiso 1 1 calc R U . . .
C46 C 0.70266(19) 0.55963(17) 0.91082(17) 0.0209(5) Uani 1 1 d . . . . .
C47 C 0.7151(2) 0.63044(18) 0.87583(18) 0.0243(6) Uani 1 1 d . . . . .
H42 H 0.6910 0.6269 0.8158 0.029 Uiso 1 1 calc R U . . .
C48 C 0.76801(19) 0.70412(18) 0.94484(18) 0.0238(6) Uani 1 1 d . . . . .
H43 H 0.7870 0.7622 0.9419 0.029 Uiso 1 1 calc R U . . .
C49 C 0.79017(19) 0.67904(17) 1.02247(17) 0.0210(5) Uani 1 1 d . . . . .
C50 C 0.84921(19) 0.73541(17) 1.10754(17) 0.0207(5) Uani 1 1 d . . . . .
C51 C 0.87529(19) 0.70470(17) 1.18022(17) 0.0210(5) Uani 1 1 d . . . . .
C52 C 0.94009(19) 0.74831(18) 1.27108(17) 0.0230(6) Uani 1 1 d . . . . .
H44 H 0.9769 0.8089 1.2963 0.028 Uiso 1 1 calc R U . . .
C53 C 0.9396(2) 0.68709(18) 1.31513(17) 0.0234(6) Uani 1 1 d . . . . .
H45 H 0.9765 0.6967 1.3763 0.028 Uiso 1 1 calc R U . . .
C54 C 0.87364(19) 0.60692(17) 1.25191(16) 0.0201(5) Uani 1 1 d . . . . .
C55 C 0.83253(19) 0.51961(17) 1.24895(16) 0.0207(5) Uani 1 1 d . . . . .
C56 C 0.8382(2) 0.46967(19) 1.30812(17) 0.0253(6) Uani 1 1 d . . . . .
H46 H 0.8784 0.4896 1.3698 0.030 Uiso 1 1 calc R U . . .
C57 C 0.7743(2) 0.38693(18) 1.25887(17) 0.0227(6) Uani 1 1 d . . . . .
H47 H 0.7622 0.3386 1.2801 0.027 Uiso 1 1 calc R U . . .
C58 C 0.72970(19) 0.38725(17) 1.17000(17) 0.0196(5) Uani 1 1 d . . . . .
C59 C 0.65812(19) 0.32093(17) 1.09442(16) 0.0179(5) Uani 1 1 d . . . . .
C60 C 0.62560(18) 0.33312(16) 1.01169(16) 0.0174(5) Uani 1 1 d . . . . .
C61 C 0.55366(19) 0.26877(17) 0.93190(16) 0.0192(5) Uani 1 1 d . . . . .
H48 H 0.5167 0.2123 0.9261 0.023 Uiso 1 1 calc R U . . .
C62 C 0.54726(19) 0.30250(17) 0.86539(16) 0.0191(5) Uani 1 1 d . . . . .
H49 H 0.5058 0.2742 0.8046 0.023 Uiso 1 1 calc R U . . .
C63 C 0.61471(19) 0.38826(17) 0.90467(16) 0.0183(5) Uani 1 1 d . . . . .
N5 N 0.74781(15) 0.58760(14) 0.99914(13) 0.0185(4) Uani 1 1 d . . . . .
N6 N 0.83684(16) 0.61774(14) 1.17114(14) 0.0199(5) Uani 1 1 d . . . . .
N7 N 0.76792(16) 0.46858(14) 1.16641(14) 0.0191(4) Uani 1 1 d . . . . .
N8 N 0.66188(15) 0.40856(14) 0.99277(13) 0.0169(4) Uani 1 1 d . . . . .
Ni2 Ni 0.75041(2) 0.51914(2) 1.07657(2) 0.01641(9) Uani 1 1 d . . . . .
P2 P 0.65314(5) 0.44866(4) 0.84552(4) 0.02161(16) Uani 1 1 d . . . . .
C64 C 0.8870(2) 0.83143(17) 1.11847(17) 0.0232(6) Uani 1 1 d . . . . .
C65 C 0.9663(2) 0.86133(18) 1.10597(19) 0.0274(6) Uani 1 1 d . . . . .
C66 C 0.9983(2) 0.9505(2) 1.1127(2) 0.0324(7) Uani 1 1 d . . . . .
H50 H 1.0522 0.9709 1.1038 0.039 Uiso 1 1 calc R U . . .
C67 C 0.9530(2) 1.00966(19) 1.13196(19) 0.0311(7) Uani 1 1 d . . . . .
C68 C 0.8748(2) 0.97841(19) 1.14501(19) 0.0301(6) Uani 1 1 d . . . . .
H51 H 0.8439 1.0187 1.1591 0.036 Uiso 1 1 calc R U . . .
C69 C 0.8396(2) 0.89014(19) 1.13816(18) 0.0270(6) Uani 1 1 d . . . . .
C70 C 1.0181(2) 0.7998(2) 1.0856(3) 0.0406(8) Uani 1 1 d . . . . .
H52 H 1.0184 0.7555 1.1167 0.061 Uiso 1 1 calc R U . . .
H53 H 1.0852 0.8332 1.1043 0.061 Uiso 1 1 calc R U . . .
H54 H 0.9846 0.7704 1.0225 0.061 Uiso 1 1 calc R U . . .
C71 C 0.9898(2) 1.1054(2) 1.1387(2) 0.0421(8) Uani 1 1 d . . . . .
H55 H 0.9735 1.1111 1.0804 0.063 Uiso 1 1 calc R U . . .
H56 H 1.0605 1.1271 1.1762 0.063 Uiso 1 1 calc R U . . .
H57 H 0.9592 1.1401 1.1640 0.063 Uiso 1 1 calc R U . . .
C72 C 0.7539(3) 0.8592(2) 1.1522(2) 0.0386(7) Uani 1 1 d . . . . .
H58 H 0.7759 0.8445 1.2074 0.058 Uiso 1 1 calc R U . . .
H59 H 0.7065 0.8069 1.1039 0.058 Uiso 1 1 calc R U . . .
H60 H 0.7237 0.9061 1.1543 0.058 Uiso 1 1 calc R U . . .
C73 C 0.61668(19) 0.23343(16) 1.10165(16) 0.0190(5) Uani 1 1 d . . . . .
C74 C 0.6695(2) 0.17302(17) 1.11178(16) 0.0212(5) Uani 1 1 d . . . . .
C75 C 0.6293(2) 0.09131(18) 1.11727(17) 0.0247(6) Uani 1 1 d . . . . .
H61 H 0.6650 0.0501 1.1241 0.030 Uiso 1 1 calc R U . . .
C76 C 0.5395(2) 0.06851(18) 1.11312(17) 0.0265(6) Uani 1 1 d . . . . .
C77 C 0.4884(2) 0.12962(19) 1.10321(17) 0.0261(6) Uani 1 1 d . . . . .
H62 H 0.4266 0.1150 1.1005 0.031 Uiso 1 1 calc R U . . .
C78 C 0.5257(2) 0.21204(17) 1.09719(17) 0.0216(5) Uani 1 1 d . . . . .
C79 C 0.7683(2) 0.1941(2) 1.1175(2) 0.0287(6) Uani 1 1 d . . . . .
H63 H 0.7708 0.2315 1.0804 0.043 Uiso 1 1 calc R U . . .
H64 H 0.7804 0.1393 1.0977 0.043 Uiso 1 1 calc R U . . .
H65 H 0.8181 0.2252 1.1782 0.043 Uiso 1 1 calc R U . . .
C80 C 0.4978(2) -0.02014(19) 1.1201(2) 0.0354(7) Uani 1 1 d . . . . .
H66 H 0.4495 -0.0593 1.0616 0.053 Uiso 1 1 calc R U . . .
H67 H 0.4667 -0.0126 1.1568 0.053 Uiso 1 1 calc R U . . .
H68 H 0.5501 -0.0459 1.1463 0.053 Uiso 1 1 calc R U . . .
C81 C 0.4684(2) 0.2768(2) 1.0884(2) 0.0288(6) Uani 1 1 d . . . . .
H69 H 0.5070 0.3309 1.1373 0.043 Uiso 1 1 calc R U . . .
H70 H 0.4080 0.2511 1.0889 0.043 Uiso 1 1 calc R U . . .
H71 H 0.4529 0.2906 1.0332 0.043 Uiso 1 1 calc R U . . .
C82 C 0.5527(7) 0.4457(7) 0.7465(7) 0.0220(18) Uani 0.682(9) 1 d . U P A 1
C83 C 0.4648(6) 0.4558(5) 0.7421(4) 0.0249(16) Uani 0.682(9) 1 d . U P A 1
C84 C 0.3917(4) 0.4570(3) 0.6635(5) 0.0322(14) Uani 0.682(9) 1 d . U P A 1
H72 H 0.3321 0.4622 0.6601 0.039 Uiso 0.682(9) 1 calc R U P A 1
C85 C 0.4034(6) 0.4506(4) 0.5901(4) 0.0359(17) Uani 0.682(9) 1 d . U P A 1
C86 C 0.4919(6) 0.4417(3) 0.5954(3) 0.0301(14) Uani 0.682(9) 1 d . U P A 1
H73 H 0.5005 0.4366 0.5452 0.036 Uiso 0.682(9) 1 calc R U P A 1
C87 C 0.5662(6) 0.4401(4) 0.6729(4) 0.0249(14) Uani 0.682(9) 1 d . U P A 1
C88 C 0.4465(9) 0.4675(8) 0.8191(6) 0.031(2) Uani 0.682(9) 1 d . U P A 1
H74 H 0.3937 0.4938 0.8081 0.047 Uiso 0.682(9) 1 calc R U P A 1
H75 H 0.5057 0.5062 0.8716 0.047 Uiso 0.682(9) 1 calc R U P A 1
H76 H 0.4283 0.4100 0.8277 0.047 Uiso 0.682(9) 1 calc R U P A 1
C89 C 0.3265(6) 0.4554(4) 0.5058(4) 0.0523(19) Uani 0.682(9) 1 d . U P A 1
H77 H 0.2622 0.4246 0.4965 0.078 Uiso 0.682(9) 1 calc R U P A 1
H78 H 0.3357 0.4274 0.4574 0.078 Uiso 0.682(9) 1 calc R U P A 1
H79 H 0.3313 0.5172 0.5084 0.078 Uiso 0.682(9) 1 calc R U P A 1
C90 C 0.6616(6) 0.4373(4) 0.6760(4) 0.0285(14) Uani 0.682(9) 1 d . U P A 1
H80 H 0.6528 0.4231 0.6165 0.043 Uiso 0.682(9) 1 calc R U P A 1
H81 H 0.6832 0.3922 0.7028 0.043 Uiso 0.682(9) 1 calc R U P A 1
H82 H 0.7107 0.4949 0.7107 0.043 Uiso 0.682(9) 1 calc R U P A 1
C91 C 1.0014(4) 0.4790(3) 1.1217(4) 0.0502(12) Uani 0.756(3) 1 d . . P B 1
H83 H 0.9404 0.4835 1.0750 0.060 Uiso 0.756(3) 1 calc R U P B 1
Cl1 Cl 1.07111(10) 0.58439(8) 1.19330(9) 0.0534(4) Uani 0.756(3) 1 d . . P B 1
Cl2 Cl 1.06401(13) 0.43532(11) 1.07158(11) 0.0728(5) Uani 0.756(3) 1 d . . P B 1
Cl3 Cl 0.9693(2) 0.41059(15) 1.17666(17) 0.0809(7) Uani 0.756(3) 1 d . U P B 1
C92 C 1.0529(14) 0.4036(13) 1.1847(15) 0.081(6) Uani 0.244(3) 1 d D . P B 3
H84 H 1.0914 0.4404 1.1641 0.098 Uiso 0.244(3) 1 calc R U P B 3
Cl4 Cl 0.9390(10) 0.4174(10) 1.1143(17) 0.303(12) Uani 0.244(3) 1 d D U P B 3
Cl5 Cl 1.1402(7) 0.4259(8) 1.2806(7) 0.146(4) Uani 0.244(3) 1 d . . P B 3
Cl6 Cl 1.0517(9) 0.3049(7) 1.1289(8) 0.178(5) Uani 0.244(3) 1 d . . P B 3
C93 C 0.6144(14) 0.4319(9) 0.6591(10) 0.035(4) Uani 0.318(9) 1 d . U P A 2
H85 H 0.5931 0.4116 0.5965 0.052 Uiso 0.318(9) 1 calc R U P A 2
H86 H 0.6389 0.3882 0.6867 0.052 Uiso 0.318(9) 1 calc R U P A 2
H87 H 0.6662 0.4883 0.6858 0.052 Uiso 0.318(9) 1 calc R U P A 2
C94 C 0.2797(12) 0.4583(8) 0.5331(9) 0.058(4) Uani 0.318(9) 1 d . U P A 2
H88 H 0.2290 0.4624 0.5492 0.088 Uiso 0.318(9) 1 calc R U P A 2
H89 H 0.2557 0.4046 0.4848 0.088 Uiso 0.318(9) 1 calc R U P A 2
H90 H 0.2967 0.5097 0.5147 0.088 Uiso 0.318(9) 1 calc R U P A 2
C95 C 0.4584(17) 0.4798(16) 0.8523(12) 0.028(4) Uani 0.318(9) 1 d . . P A 2
H91 H 0.4418 0.4227 0.8621 0.041 Uiso 0.318(9) 1 calc R U P A 2
H92 H 0.4107 0.5099 0.8519 0.041 Uiso 0.318(9) 1 calc R U P A 2
H93 H 0.5233 0.5159 0.8992 0.041 Uiso 0.318(9) 1 calc R U P A 2
C96 C 0.5316(11) 0.4432(10) 0.6717(10) 0.030(3) Uani 0.318(9) 1 d . U P A 2
C97 C 0.4462(14) 0.4420(8) 0.6005(9) 0.033(3) Uani 0.318(9) 1 d . U P A 2
H94 H 0.4404 0.4317 0.5438 0.039 Uiso 0.318(9) 1 calc R U P A 2
C98 C 0.3717(12) 0.4556(8) 0.6135(13) 0.041(3) Uani 0.318(9) 1 d . U P A 2
C99 C 0.3752(10) 0.4683(8) 0.6953(10) 0.039(3) Uani 0.318(9) 1 d . U P A 2
H95 H 0.3218 0.4782 0.7018 0.046 Uiso 0.318(9) 1 calc R U P A 2
C100 C 0.4576(13) 0.4661(11) 0.7670(11) 0.025(3) Uani 0.318(9) 1 d . U P A 2
C101 C 0.5343(16) 0.4529(17) 0.7545(15) 0.023(3) Uani 0.318(9) 1 d . U P A 2

loop_
_atom_site_aniso_label
_atom_site_aniso_U_11
_atom_site_aniso_U_22
_atom_site_aniso_U_33
_atom_site_aniso_U_23
_atom_site_aniso_U_13
_atom_site_aniso_U_12
C1 0.0197(13) 0.0159(12) 0.0120(11) 0.0023(9) 0.0068(10) 0.0000(10)
C2 0.0251(14) 0.0219(13) 0.0174(12) 0.0082(10) 0.0110(11) 0.0013(11)
C3 0.0192(13) 0.0238(14) 0.0204(13) 0.0085(11) 0.0112(11) 0.0009(11)
C4 0.0168(13) 0.0176(12) 0.0176(12) 0.0043(10) 0.0099(10) 0.0006(10)
C5 0.0176(13) 0.0211(13) 0.0189(12) 0.0045(10) 0.0101(11) 0.0011(11)
C6 0.0160(13) 0.0231(14) 0.0213(13) 0.0085(11) 0.0081(11) 0.0035(11)
C7 0.0200(14) 0.0349(16) 0.0310(15) 0.0174(13) 0.0116(12) 0.0101(12)
C8 0.0222(15) 0.0375(17) 0.0309(15) 0.0234(13) 0.0123(12) 0.0122(13)
C9 0.0217(14) 0.0225(14) 0.0219(13) 0.0109(11) 0.0114(11) 0.0058(11)
C10 0.0189(13) 0.0208(13) 0.0197(12) 0.0092(10) 0.0088(11) 0.0047(11)
C11 0.0252(15) 0.0261(14) 0.0240(13) 0.0163(11) 0.0127(12) 0.0078(12)
C12 0.0225(14) 0.0248(14) 0.0210(13) 0.0098(11) 0.0134(11) 0.0039(11)
C13 0.0176(13) 0.0207(13) 0.0169(12) 0.0069(10) 0.0097(10) 0.0013(10)
C14 0.0178(13) 0.0213(13) 0.0193(12) 0.0066(10) 0.0099(11) 0.0007(11)
C15 0.0154(13) 0.0233(14) 0.0222(13) 0.0096(11) 0.0094(11) 0.0019(11)
C16 0.0201(14) 0.0343(16) 0.0296(15) 0.0157(12) 0.0128(12) 0.0079(12)
C17 0.0188(14) 0.0387(17) 0.0260(14) 0.0192(12) 0.0095(11) 0.0081(12)
C18 0.0199(13) 0.0217(13) 0.0187(12) 0.0088(10) 0.0094(11) 0.0024(11)
N1 0.0152(11) 0.0171(11) 0.0144(10) 0.0042(8) 0.0066(8) 0.0013(8)
N2 0.0161(11) 0.0230(11) 0.0164(10) 0.0089(9) 0.0084(9) 0.0040(9)
N3 0.0179(11) 0.0204(11) 0.0171(10) 0.0084(9) 0.0084(9) 0.0041(9)
N4 0.0160(11) 0.0206(11) 0.0158(10) 0.0076(8) 0.0084(9) 0.0019(9)
Ni1 0.01327(17) 0.01675(17) 0.01282(16) 0.00644(12) 0.00642(13) 0.00156(13)
P1 0.0169(3) 0.0205(3) 0.0129(3) 0.0069(2) 0.0053(3) 0.0006(3)
C19 0.0152(13) 0.0232(14) 0.0215(13) 0.0125(11) 0.0085(10) 0.0034(11)
C20 0.0208(14) 0.0193(13) 0.0292(14) 0.0093(11) 0.0128(12) 0.0033(11)
C21 0.0235(15) 0.0276(15) 0.0392(16) 0.0166(13) 0.0210(13) 0.0088(12)
C22 0.0162(14) 0.0280(15) 0.0354(15) 0.0200(12) 0.0109(12) 0.0052(11)
C23 0.0197(14) 0.0218(14) 0.0291(14) 0.0094(11) 0.0053(12) -0.0001(11)
C24 0.0218(14) 0.0275(15) 0.0219(13) 0.0094(11) 0.0090(11) 0.0041(12)
C25 0.0295(17) 0.0290(16) 0.050(2) -0.0010(14) 0.0239(15) 0.0005(13)
C26 0.0191(15) 0.0298(16) 0.056(2) 0.0243(15) 0.0155(14) 0.0053(12)
C27 0.0289(17) 0.0394(18) 0.0324(16) -0.0022(14) 0.0140(14) 0.0017(14)
C28 0.0184(13) 0.0288(14) 0.0208(13) 0.0146(11) 0.0111(11) 0.0065(11)
C29 0.0180(13) 0.0286(14) 0.0198(13) 0.0145(11) 0.0082(11) 0.0070(11)
C30 0.0266(15) 0.0302(15) 0.0228(13) 0.0156(11) 0.0151(12) 0.0122(12)
C31 0.0209(14) 0.0346(16) 0.0250(14) 0.0198(12) 0.0135(12) 0.0110(12)
C32 0.0166(13) 0.0297(15) 0.0229(13) 0.0136(11) 0.0089(11) 0.0018(11)
C33 0.0195(14) 0.0279(15) 0.0218(13) 0.0128(11) 0.0093(11) 0.0036(11)
C34 0.0240(15) 0.0275(15) 0.0250(14) 0.0085(11) 0.0125(12) 0.0048(12)
C35 0.0268(16) 0.0466(19) 0.0324(16) 0.0180(14) 0.0200(13) 0.0101(14)
C36 0.0277(16) 0.0349(17) 0.0357(16) 0.0053(13) 0.0181(14) -0.0005(13)
C37 0.0171(13) 0.0241(13) 0.0173(12) 0.0102(10) 0.0094(10) 0.0040(11)
C38 0.0223(14) 0.0262(14) 0.0210(13) 0.0090(11) 0.0115(11) 0.0035(11)
C39 0.0277(15) 0.0209(14) 0.0296(15) 0.0111(11) 0.0145(12) 0.0041(12)
C40 0.0227(14) 0.0318(16) 0.0322(15) 0.0201(13) 0.0160(12) 0.0087(12)
C41 0.0197(14) 0.0395(17) 0.0193(13) 0.0153(12) 0.0092(11) 0.0080(12)
C42 0.0150(13) 0.0312(15) 0.0172(12) 0.0088(11) 0.0089(10) 0.0039(11)
C43 0.0391(18) 0.0248(15) 0.0198(14) 0.0042(11) 0.0094(13) 0.0058(13)
C44 0.0342(17) 0.0429(19) 0.0426(18) 0.0292(15) 0.0191(15) 0.0171(15)
C45 0.0268(15) 0.0350(16) 0.0163(13) 0.0033(11) 0.0055(11) 0.0106(13)
C46 0.0192(13) 0.0205(13) 0.0203(13) 0.0091(10) 0.0072(11) 0.0032(11)
C47 0.0201(14) 0.0270(15) 0.0206(13) 0.0125(11) 0.0052(11) 0.0024(11)
C48 0.0194(14) 0.0229(14) 0.0282(14) 0.0150(11) 0.0090(11) 0.0033(11)
C49 0.0163(13) 0.0203(13) 0.0238(13) 0.0102(11) 0.0070(11) 0.0035(11)
C50 0.0158(13) 0.0161(13) 0.0252(13) 0.0068(10) 0.0065(11) 0.0018(10)
C51 0.0192(13) 0.0165(13) 0.0240(13) 0.0051(10) 0.0090(11) 0.0029(11)
C52 0.0186(13) 0.0190(13) 0.0235(13) 0.0026(10) 0.0069(11) 0.0007(11)
C53 0.0238(14) 0.0229(14) 0.0175(12) 0.0037(10) 0.0076(11) 0.0029(11)
C54 0.0201(13) 0.0203(13) 0.0188(12) 0.0069(10) 0.0088(11) 0.0041(11)
C55 0.0196(13) 0.0211(13) 0.0158(12) 0.0044(10) 0.0060(10) 0.0012(11)
C56 0.0260(15) 0.0288(15) 0.0137(12) 0.0083(11) 0.0054(11) 0.0008(12)
C57 0.0239(14) 0.0256(14) 0.0181(13) 0.0113(11) 0.0098(11) 0.0028(11)
C58 0.0217(14) 0.0177(13) 0.0210(13) 0.0084(10) 0.0112(11) 0.0044(11)
C59 0.0187(13) 0.0180(13) 0.0198(12) 0.0082(10) 0.0110(10) 0.0050(10)
C60 0.0190(13) 0.0140(12) 0.0208(12) 0.0070(10) 0.0098(11) 0.0062(10)
C61 0.0193(13) 0.0148(12) 0.0215(13) 0.0055(10) 0.0088(11) 0.0033(10)
C62 0.0207(13) 0.0168(13) 0.0171(12) 0.0040(10) 0.0072(10) 0.0057(10)
C63 0.0209(13) 0.0186(13) 0.0179(12) 0.0085(10) 0.0095(10) 0.0079(11)
N5 0.0163(11) 0.0174(11) 0.0168(10) 0.0068(8) 0.0045(9) 0.0017(9)
N6 0.0184(11) 0.0180(11) 0.0180(11) 0.0057(9) 0.0060(9) 0.0008(9)
N7 0.0193(11) 0.0173(11) 0.0167(10) 0.0061(8) 0.0064(9) 0.0017(9)
N8 0.0184(11) 0.0157(10) 0.0168(10) 0.0067(8) 0.0086(9) 0.0038(9)
Ni2 0.01644(18) 0.01477(17) 0.01414(16) 0.00563(12) 0.00523(13) 0.00058(13)
P2 0.0255(4) 0.0203(3) 0.0156(3) 0.0074(3) 0.0082(3) 0.0017(3)
C64 0.0199(14) 0.0186(13) 0.0221(13) 0.0071(10) 0.0037(11) 0.0018(11)
C65 0.0210(14) 0.0210(14) 0.0320(15) 0.0080(12) 0.0071(12) 0.0024(11)
C66 0.0216(15) 0.0260(15) 0.0405(17) 0.0129(13) 0.0090(13) -0.0001(12)
C67 0.0272(16) 0.0196(14) 0.0299(15) 0.0089(12) 0.0016(12) 0.0004(12)
C68 0.0314(16) 0.0221(15) 0.0284(15) 0.0069(12) 0.0075(13) 0.0077(12)
C69 0.0261(15) 0.0243(15) 0.0244(14) 0.0088(11) 0.0071(12) 0.0052(12)
C70 0.0252(16) 0.0266(16) 0.069(2) 0.0156(16) 0.0228(16) 0.0043(13)
C71 0.0333(18) 0.0252(17) 0.050(2) 0.0138(14) 0.0068(15) 0.0012(14)
C72 0.0433(19) 0.0305(17) 0.0489(19) 0.0113(14) 0.0280(16) 0.0118(15)
C73 0.0248(14) 0.0163(13) 0.0129(11) 0.0039(9) 0.0087(10) 0.0011(11)
C74 0.0261(14) 0.0229(14) 0.0148(12) 0.0068(10) 0.0104(11) 0.0056(11)
C75 0.0366(16) 0.0191(13) 0.0198(13) 0.0089(11) 0.0132(12) 0.0096(12)
C76 0.0363(17) 0.0199(14) 0.0175(13) 0.0062(10) 0.0118(12) -0.0013(12)
C77 0.0254(15) 0.0276(15) 0.0214(13) 0.0077(11) 0.0116(12) -0.0011(12)
C78 0.0224(14) 0.0215(14) 0.0187(12) 0.0063(10) 0.0099(11) 0.0019(11)
C79 0.0311(16) 0.0319(16) 0.0349(16) 0.0187(13) 0.0213(13) 0.0130(13)
C80 0.0433(19) 0.0222(15) 0.0278(15) 0.0097(12) 0.0117(14) -0.0058(13)
C81 0.0252(15) 0.0331(16) 0.0330(15) 0.0131(13) 0.0174(13) 0.0079(13)
C82 0.026(3) 0.011(2) 0.020(2) 0.0042(18) 0.005(2) 0.001(2)
C83 0.028(2) 0.012(2) 0.024(3) 0.006(2) 0.006(2) 0.0013(18)
C84 0.033(3) 0.017(2) 0.026(3) 0.006(2) 0.000(2) 0.0013(17)
C85 0.040(4) 0.018(2) 0.027(3) 0.0041(18) -0.001(3) 0.004(2)
C86 0.045(3) 0.0143(19) 0.0169(19) 0.0060(14) 0.005(2) 0.004(2)
C87 0.032(3) 0.017(2) 0.020(2) 0.0053(15) 0.008(2) 0.007(3)
C88 0.024(3) 0.023(3) 0.040(6) 0.011(4) 0.010(4) 0.006(3)
C89 0.058(4) 0.038(3) 0.025(3) 0.007(2) -0.008(3) 0.009(3)
C90 0.044(4) 0.022(2) 0.020(3) 0.008(2) 0.016(3) 0.009(3)
C91 0.045(3) 0.037(3) 0.059(3) 0.003(2) 0.023(2) 0.006(2)
Cl1 0.0611(8) 0.0401(7) 0.0536(7) 0.0026(5) 0.0294(6) 0.0100(6)
Cl2 0.0786(11) 0.0643(9) 0.0855(11) 0.0037(8) 0.0536(9) 0.0259(8)
Cl3 0.0958(18) 0.0570(10) 0.1275(17) 0.0342(11) 0.0857(16) 0.0179(11)
C92 0.065(13) 0.052(11) 0.093(16) 0.006(10) 0.017(12) 0.012(10)
Cl4 0.099(8) 0.130(10) 0.54(3) -0.085(16) 0.115(15) 0.000(7)
Cl5 0.126(7) 0.192(10) 0.186(9) 0.110(8) 0.105(7) 0.061(7)
Cl6 0.164(10) 0.117(7) 0.184(11) 0.018(7) 0.034(8) 0.041(7)
C93 0.046(8) 0.024(5) 0.018(5) 0.009(4) 0.001(6) 0.007(7)
C94 0.053(7) 0.036(6) 0.037(6) 0.003(5) -0.016(6) 0.007(5)
C95 0.022(8) 0.021(8) 0.038(10) 0.016(8) 0.009(9) 0.011(6)
C96 0.035(4) 0.017(3) 0.023(3) 0.005(3) 0.004(4) 0.003(4)
C97 0.038(5) 0.020(3) 0.023(3) 0.005(3) 0.002(4) 0.005(4)
C98 0.046(5) 0.016(4) 0.030(5) 0.008(4) -0.006(4) 0.003(4)
C99 0.036(4) 0.020(4) 0.032(5) 0.007(4) -0.003(4) -0.001(3)
C100 0.029(4) 0.013(4) 0.022(5) 0.007(4) 0.003(4) 0.003(3)
C101 0.027(5) 0.016(4) 0.015(4) 0.006(3) 0.001(4) 0.004(4)

loop_
_atom_type_symbol
_atom_type_description
_atom_type_scat_dispersion_real
_atom_type_scat_dispersion_imag
_atom_type_scat_source
C C 0.0033 0.0016 'International Tables Vol C Tables 4.2.6.8 and 6.1.1.4'
H H 0.0000 0.0000 'International Tables Vol C Tables 4.2.6.8 and 6.1.1.4'
N N 0.0061 0.0033 'International Tables Vol C Tables 4.2.6.8 and 6.1.1.4'
P P 0.1023 0.0942 'International Tables Vol C Tables 4.2.6.8 and 6.1.1.4'
Ni Ni 0.3393 1.1124 'International Tables Vol C Tables 4.2.6.8 and 6.1.1.4'
Cl Cl 0.1484 0.1585 'International Tables Vol C Tables 4.2.6.8 and 6.1.1.4'

loop_
_geom_angle_atom_site_label_1
_geom_angle_atom_site_label_2
_geom_angle_atom_site_label_3
_geom_angle
N1 C1 C2 111.5(2)
N1 C1 P1 124.23(19)
C2 C1 P1 123.28(19)
C3 C2 C1 106.1(2)
C3 C2 H1 126.9
C1 C2 H1 126.9
C2 C3 C4 107.8(2)
C2 C3 H2 126.1
C4 C3 H2 126.1
C5 C4 N1 126.0(2)
C5 C4 C3 125.1(2)
N1 C4 C3 108.9(2)
C6 C5 C4 121.9(2)
C6 C5 C19 118.3(2)
C4 C5 C19 119.8(2)
N2 C6 C5 121.2(2)
N2 C6 C7 108.5(2)
C5 C6 C7 130.2(2)
C8 C7 C6 107.1(2)
C8 C7 H3 126.4
C6 C7 H3 126.4
C7 C8 C9 106.6(2)
C7 C8 H4 126.7
C9 C8 H4 126.7
N2 C9 C8 109.9(2)
N2 C9 C10 111.6(2)
C8 C9 C10 138.1(2)
N3 C10 C11 109.8(2)
N3 C10 C9 111.7(2)
C11 C10 C9 138.1(2)
C12 C11 C10 106.6(2)
C12 C11 H5 126.7
C10 C11 H5 126.7
C11 C12 C13 107.4(2)
C11 C12 H6 126.3
C13 C12 H6 126.3
N3 C13 C14 120.7(2)
N3 C13 C12 108.4(2)
C14 C13 C12 130.9(2)
C13 C14 C15 122.3(2)
C13 C14 C28 118.4(2)
C15 C14 C28 119.3(2)
C14 C15 N4 125.9(2)
C14 C15 C16 125.2(2)
N4 C15 C16 108.9(2)
C17 C16 C15 107.8(2)
C17 C16 H7 126.1
C15 C16 H7 126.1
C16 C17 C18 106.3(2)
C16 C17 H8 126.8
C18 C17 H8 126.8
N4 C18 C17 111.5(2)
N4 C18 P1 124.6(2)
C17 C18 P1 122.9(2)
C1 N1 C4 105.6(2)
C1 N1 Ni1 128.02(17)
C4 N1 Ni1 126.03(16)
C9 N2 C6 107.9(2)
C9 N2 Ni1 117.80(18)
C6 N2 Ni1 134.01(17)
C10 N3 C13 107.7(2)
C10 N3 Ni1 117.53(18)
C13 N3 Ni1 134.31(18)
C18 N4 C15 105.5(2)
C18 N4 Ni1 128.09(18)
C15 N4 Ni1 126.29(17)
N2 Ni1 N3 81.31(9)
N2 Ni1 N4 170.83(9)
N3 Ni1 N4 89.66(9)
N2 Ni1 N1 89.75(9)
N3 Ni1 N1 170.96(9)
N4 Ni1 N1 99.25(9)
C18 P1 C1 105.23(12)
C18 P1 C37 105.34(12)
C1 P1 C37 105.97(12)
C20 C19 C24 120.1(2)
C20 C19 C5 120.8(2)
C24 C19 C5 119.0(2)
C21 C20 C19 118.8(3)
C21 C20 C25 119.9(3)
C19 C20 C25 121.3(2)
C22 C21 C20 121.9(3)
C22 C21 H9 119.1
C20 C21 H9 119.1
C21 C22 C23 118.1(3)
C21 C22 C26 121.4(3)
C23 C22 C26 120.5(3)
C24 C23 C22 122.2(3)
C24 C23 H10 118.9
C22 C23 H10 118.9
C23 C24 C19 118.9(3)
C23 C24 C27 120.6(3)
C19 C24 C27 120.5(3)
C20 C25 H11 109.5
C20 C25 H12 109.5
H11 C25 H12 109.5
C20 C25 H13 109.5
H11 C25 H13 109.5
H12 C25 H13 109.5
C22 C26 H14 109.5
C22 C26 H15 109.5
H14 C26 H15 109.5
C22 C26 H16 109.5
H14 C26 H16 109.5
H15 C26 H16 109.5
C24 C27 H17 109.5
C24 C27 H18 109.5
H17 C27 H18 109.5
C24 C27 H19 109.5
H17 C27 H19 109.5
H18 C27 H19 109.5
C29 C28 C33 120.5(2)
C29 C28 C14 118.4(2)
C33 C28 C14 121.1(2)
C30 C29 C28 119.0(3)
C30 C29 C34 120.5(3)
C28 C29 C34 120.4(2)
C29 C30 C31 121.9(3)
C29 C30 H20 119.1
C31 C30 H20 119.1
C32 C31 C30 117.9(2)
C32 C31 C35 121.1(3)
C30 C31 C35 121.0(3)
C31 C32 C33 122.4(3)
C31 C32 H21 118.8
C33 C32 H21 118.8
C32 C33 C28 118.3(3)
C32 C33 C36 119.6(3)
C28 C33 C36 122.0(2)
C29 C34 H22 109.5
C29 C34 H23 109.5
H22 C34 H23 109.5
C29 C34 H24 109.5
H22 C34 H24 109.5
H23 C34 H24 109.5
C31 C35 H25 109.5
C31 C35 H26 109.5
H25 C35 H26 109.5
C31 C35 H27 109.5
H25 C35 H27 109.5
H26 C35 H27 109.5
C33 C36 H28 109.5
C33 C36 H29 109.5
H28 C36 H29 109.5
C33 C36 H30 109.5
H28 C36 H30 109.5
H29 C36 H30 109.5
C42 C37 C38 120.2(2)
C42 C37 P1 117.1(2)
C38 C37 P1 122.71(19)
C39 C38 C37 118.7(2)
C39 C38 C43 118.5(3)
C37 C38 C43 122.8(2)
C38 C39 C40 121.7(3)
C38 C39 H31 119.2
C40 C39 H31 119.2
C41 C40 C39 118.6(2)
C41 C40 C44 121.5(3)
C39 C40 C44 119.9(3)
C40 C41 C42 122.4(2)
C40 C41 H32 118.8
C42 C41 H32 118.8
C41 C42 C37 118.3(3)
C41 C42 C45 119.4(2)
C37 C42 C45 122.2(2)
C38 C43 H33 109.5
C38 C43 H34 109.5
H33 C43 H34 109.5
C38 C43 H35 109.5
H33 C43 H35 109.5
H34 C43 H35 109.5
C40 C44 H36 109.5
C40 C44 H37 109.5
H36 C44 H37 109.5
C40 C44 H38 109.5
H36 C44 H38 109.5
H37 C44 H38 109.5
C42 C45 H39 109.5
C42 C45 H40 109.5
H39 C45 H40 109.5
C42 C45 H41 109.5
H39 C45 H41 109.5
H40 C45 H41 109.5
N5 C46 C47 111.4(2)
N5 C46 P2 125.60(19)
C47 C46 P2 122.1(2)
C48 C47 C46 106.5(2)
C48 C47 H42 126.7
C46 C47 H42 126.7
C47 C48 C49 107.9(2)
C47 C48 H43 126.0
C49 C48 H43 126.0
C50 C49 N5 125.9(2)
C50 C49 C48 125.3(3)
N5 C49 C48 108.7(2)
C51 C50 C49 122.1(2)
C51 C50 C64 120.3(2)
C49 C50 C64 117.6(2)
N6 C51 C50 120.6(2)
N6 C51 C52 107.8(2)
C50 C51 C52 131.6(3)
C53 C52 C51 107.7(2)
C53 C52 H44 126.2
C51 C52 H44 126.2
C52 C53 C54 106.5(2)
C52 C53 H45 126.7
C54 C53 H45 126.7
N6 C54 C53 110.1(2)
N6 C54 C55 111.5(2)
C53 C54 C55 138.4(2)
N7 C55 C56 109.5(2)
N7 C55 C54 112.1(2)
C56 C55 C54 138.4(2)
C57 C56 C55 106.7(2)
C57 C56 H46 126.7
C55 C56 H46 126.7
C56 C57 C58 107.1(2)
C56 C57 H47 126.4
C58 C57 H47 126.4
N7 C58 C59 121.1(2)
N7 C58 C57 108.5(2)
C59 C58 C57 130.3(2)
C60 C59 C58 121.8(2)
C60 C59 C73 118.8(2)
C58 C59 C73 119.3(2)
C59 C60 N8 126.0(2)
C59 C60 C61 125.1(2)
N8 C60 C61 108.8(2)
C62 C61 C60 107.8(2)
C62 C61 H48 126.1
C60 C61 H48 126.1
C61 C62 C63 106.4(2)
C61 C62 H49 126.8
C63 C62 H49 126.8
N8 C63 C62 111.7(2)
N8 C63 P2 123.6(2)
C62 C63 P2 123.01(19)
C46 N5 C49 105.5(2)
C46 N5 Ni2 127.70(18)
C49 N5 Ni2 126.75(17)
C54 N6 C51 107.8(2)
C54 N6 Ni2 117.59(18)
C51 N6 Ni2 134.57(18)
C55 N7 C58 108.1(2)
C55 N7 Ni2 117.40(18)
C58 N7 Ni2 134.49(18)
C63 N8 C60 105.3(2)
C63 N8 Ni2 128.29(17)
C60 N8 Ni2 126.13(16)
N7 Ni2 N6 81.29(9)
N7 Ni2 N5 170.73(10)
N6 Ni2 N5 89.46(9)
N7 Ni2 N8 89.71(9)
N6 Ni2 N8 170.97(9)
N5 Ni2 N8 99.55(9)
C46 P2 C63 105.87(12)
C46 P2 C82 105.8(3)
C63 P2 C82 111.5(4)
C46 P2 C101 100.2(7)
C63 P2 C101 103.8(8)
C65 C64 C69 120.5(3)
C65 C64 C50 119.8(2)
C69 C64 C50 119.7(3)
C64 C65 C66 119.3(3)
C64 C65 C70 121.2(3)
C66 C65 C70 119.5(3)
C67 C66 C65 121.4(3)
C67 C66 H50 119.3
C65 C66 H50 119.3
C66 C67 C68 118.2(3)
C66 C67 C71 119.8(3)
C68 C67 C71 121.9(3)
C67 C68 C69 122.5(3)
C67 C68 H51 118.8
C69 C68 H51 118.8
C68 C69 C64 118.1(3)
C68 C69 C72 120.5(3)
C64 C69 C72 121.3(3)
C65 C70 H52 109.5
C65 C70 H53 109.5
H52 C70 H53 109.5
C65 C70 H54 109.5
H52 C70 H54 109.5
H53 C70 H54 109.5
C67 C71 H55 109.5
C67 C71 H56 109.5
H55 C71 H56 109.5
C67 C71 H57 109.5
H55 C71 H57 109.5
H56 C71 H57 109.5
C69 C72 H58 109.5
C69 C72 H59 109.5
H58 C72 H59 109.5
C69 C72 H60 109.5
H58 C72 H60 109.5
H59 C72 H60 109.5
C78 C73 C74 120.4(2)
C78 C73 C59 120.2(2)
C74 C73 C59 119.4(2)
C75 C74 C73 118.7(3)
C75 C74 C79 119.5(2)
C73 C74 C79 121.8(2)
C76 C75 C74 122.1(3)
C76 C75 H61 118.9
C74 C75 H61 118.9
C75 C76 C77 118.2(3)
C75 C76 C80 121.2(3)
C77 C76 C80 120.6(3)
C76 C77 C78 121.7(3)
C76 C77 H62 119.2
C78 C77 H62 119.2
C73 C78 C77 119.0(3)
C73 C78 C81 121.3(2)
C77 C78 C81 119.7(3)
C74 C79 H63 109.5
C74 C79 H64 109.5
H63 C79 H64 109.5
C74 C79 H65 109.5
H63 C79 H65 109.5
H64 C79 H65 109.5
C76 C80 H66 109.5
C76 C80 H67 109.5
H66 C80 H67 109.5
C76 C80 H68 109.5
H66 C80 H68 109.5
H67 C80 H68 109.5
C78 C81 H69 109.5
C78 C81 H70 109.5
H69 C81 H70 109.5
C78 C81 H71 109.5
H69 C81 H71 109.5
H70 C81 H71 109.5
C87 C82 C83 120.0(8)
C87 C82 P2 117.2(6)
C83 C82 P2 122.6(7)
C84 C83 C82 119.0(7)
C84 C83 C88 117.4(8)
C82 C83 C88 123.5(8)
C85 C84 C83 121.7(6)
C85 C84 H72 119.2
C83 C84 H72 119.2
C84 C85 C86 118.9(6)
C84 C85 C89 122.1(8)
C86 C85 C89 119.0(7)
C87 C86 C85 120.8(6)
C87 C86 H73 119.6
C85 C86 H73 119.6
C86 C87 C82 119.6(7)
C86 C87 C90 118.1(6)
C82 C87 C90 122.3(6)
C83 C88 H74 109.5
C83 C88 H75 109.5
H74 C88 H75 109.5
C83 C88 H76 109.5
H74 C88 H76 109.5
H75 C88 H76 109.5
C85 C89 H77 109.5
C85 C89 H78 109.5
H77 C89 H78 109.5
C85 C89 H79 109.5
H77 C89 H79 109.5
H78 C89 H79 109.5
C87 C90 H80 109.5
C87 C90 H81 109.5
H80 C90 H81 109.5
C87 C90 H82 109.5
H80 C90 H82 109.5
H81 C90 H82 109.5
Cl3 C91 Cl1 110.3(3)
Cl3 C91 Cl2 111.5(3)
Cl1 C91 Cl2 110.6(3)
Cl3 C91 H83 108.1
Cl1 C91 H83 108.1
Cl2 C91 H83 108.1
Cl5 C92 Cl6 104.9(12)
Cl5 C92 Cl4 148.3(18)
Cl6 C92 Cl4 104.1(12)
Cl5 C92 H84 95.0
Cl6 C92 H84 95.0
Cl4 C92 H84 95.0
C96 C93 H85 109.5
C96 C93 H86 109.5
H85 C93 H86 109.5
C96 C93 H87 109.5
H85 C93 H87 109.5
H86 C93 H87 109.5
C98 C94 H88 109.5
C98 C94 H89 109.5
H88 C94 H89 109.5
C98 C94 H90 109.5
H88 C94 H90 109.5
H89 C94 H90 109.5
C100 C95 H91 109.5
C100 C95 H92 109.5
H91 C95 H92 109.5
C100 C95 H93 109.5
H91 C95 H93 109.5
H92 C95 H93 109.5
C97 C96 C101 118.3(16)
C97 C96 C93 119.7(15)
C101 C96 C93 122.0(14)
C98 C97 C96 119.1(14)
C98 C97 H94 120.5
C96 C97 H94 120.5
C97 C98 C99 122.8(13)
C97 C98 C94 117.3(17)
C99 C98 C94 119.9(15)
C100 C99 C98 119.7(15)
C100 C99 H95 120.2
C98 C99 H95 120.2
C101 C100 C99 118.0(18)
C101 C100 C95 124.0(18)
C99 C100 C95 118.0(17)
C100 C101 C96 122.0(18)
C100 C101 P2 123.7(16)
C96 C101 P2 114.3(13)

loop_
_geom_bond_atom_site_label_1
_geom_bond_atom_site_label_2
_geom_bond_distance
C1 N1 1.351(3)
C1 C2 1.425(4)
C1 P1 1.772(3)
C2 C3 1.362(4)
C2 H1 0.9500
C3 C4 1.425(3)
C3 H2 0.9500
C4 C5 1.397(4)
C4 N1 1.401(3)
C5 C6 1.393(4)
C5 C19 1.495(4)
C6 N2 1.367(3)
C6 C7 1.429(4)
C7 C8 1.378(4)
C7 H3 0.9500
C8 C9 1.415(4)
C8 H4 0.9500
C9 N2 1.356(3)
C9 C10 1.425(4)
C10 N3 1.358(3)
C10 C11 1.415(4)
C11 C12 1.369(4)
C11 H5 0.9500
C12 C13 1.427(4)
C12 H6 0.9500
C13 N3 1.368(3)
C13 C14 1.391(4)
C14 C15 1.398(4)
C14 C28 1.498(4)
C15 N4 1.406(3)
C15 C16 1.417(4)
C16 C17 1.368(4)
C16 H7 0.9500
C17 C18 1.415(4)
C17 H8 0.9500
C18 N4 1.355(3)
C18 P1 1.769(3)
N1 Ni1 1.916(2)
N2 Ni1 1.859(2)
N3 Ni1 1.863(2)
N4 Ni1 1.909(2)
P1 C37 1.823(3)
C19 C20 1.397(4)
C19 C24 1.406(4)
C20 C21 1.396(4)
C20 C25 1.507(4)
C21 C22 1.382(4)
C21 H9 0.9500
C22 C23 1.389(4)
C22 C26 1.507(4)
C23 C24 1.380(4)
C23 H10 0.9500
C24 C27 1.513(4)
C25 H11 0.9800
C25 H12 0.9800
C25 H13 0.9800
C26 H14 0.9800
C26 H15 0.9800
C26 H16 0.9800
C27 H17 0.9800
C27 H18 0.9800
C27 H19 0.9800
C28 C29 1.400(4)
C28 C33 1.402(4)
C29 C30 1.390(4)
C29 C34 1.512(4)
C30 C31 1.391(4)
C30 H20 0.9500
C31 C32 1.387(4)
C31 C35 1.509(4)
C32 C33 1.395(4)
C32 H21 0.9500
C33 C36 1.505(4)
C34 H22 0.9800
C34 H23 0.9800
C34 H24 0.9800
C35 H25 0.9800
C35 H26 0.9800
C35 H27 0.9800
C36 H28 0.9800
C36 H29 0.9800
C36 H30 0.9800
C37 C42 1.411(4)
C37 C38 1.411(4)
C38 C39 1.391(4)
C38 C43 1.506(4)
C39 C40 1.395(4)
C39 H31 0.9500
C40 C41 1.375(4)
C40 C44 1.512(4)
C41 C42 1.397(4)
C41 H32 0.9500
C42 C45 1.506(4)
C43 H33 0.9800
C43 H34 0.9800
C43 H35 0.9800
C44 H36 0.9800
C44 H37 0.9800
C44 H38 0.9800
C45 H39 0.9800
C45 H40 0.9800
C45 H41 0.9800
C46 N5 1.352(3)
C46 C47 1.420(4)
C46 P2 1.765(3)
C47 C48 1.355(4)
C47 H42 0.9500
C48 C49 1.423(4)
C48 H43 0.9500
C49 C50 1.397(4)
C49 N5 1.406(3)
C50 C51 1.390(4)
C50 C64 1.500(4)
C51 N6 1.374(3)
C51 C52 1.430(4)
C52 C53 1.369(4)
C52 H44 0.9500
C53 C54 1.411(4)
C53 H45 0.9500
C54 N6 1.355(3)
C54 C55 1.422(4)
C55 N7 1.353(3)
C55 C56 1.420(4)
C56 C57 1.374(4)
C56 H46 0.9500
C57 C58 1.425(4)
C57 H47 0.9500
C58 N7 1.367(3)
C58 C59 1.397(4)
C59 C60 1.397(4)
C59 C73 1.497(3)
C60 N8 1.409(3)
C60 C61 1.422(4)
C61 C62 1.361(4)
C61 H48 0.9500
C62 C63 1.417(4)
C62 H49 0.9500
C63 N8 1.351(3)
C63 P2 1.769(3)
N5 Ni2 1.906(2)
N6 Ni2 1.863(2)
N7 Ni2 1.861(2)
N8 Ni2 1.919(2)
P2 C82 1.783(11)
P2 C101 1.92(2)
C64 C65 1.393(4)
C64 C69 1.409(4)
C65 C66 1.402(4)
C65 C70 1.504(4)
C66 C67 1.388(5)
C66 H50 0.9500
C67 C68 1.388(5)
C67 C71 1.513(4)
C68 C69 1.395(4)
C68 H51 0.9500
C69 C72 1.505(4)
C70 H52 0.9800
C70 H53 0.9800
C70 H54 0.9800
C71 H55 0.9800
C71 H56 0.9800
C71 H57 0.9800
C72 H58 0.9800
C72 H59 0.9800
C72 H60 0.9800
C73 C78 1.394(4)
C73 C74 1.398(4)
C74 C75 1.396(4)
C74 C79 1.506(4)
C75 C76 1.379(4)
C75 H61 0.9500
C76 C77 1.389(4)
C76 C80 1.513(4)
C77 C78 1.396(4)
C77 H62 0.9500
C78 C81 1.507(4)
C79 H63 0.9800
C79 H64 0.9800
C79 H65 0.9800
C80 H66 0.9800
C80 H67 0.9800
C80 H68 0.9800
C81 H69 0.9800
C81 H70 0.9800
C81 H71 0.9800
C82 C87 1.403(12)
C82 C83 1.418(10)
C83 C84 1.388(9)
C83 C88 1.502(10)
C84 C85 1.384(10)
C84 H72 0.9500
C85 C86 1.416(9)
C85 C89 1.500(9)
C86 C87 1.387(8)
C86 H73 0.9500
C87 C90 1.514(8)
C88 H74 0.9800
C88 H75 0.9800
C88 H76 0.9800
C89 H77 0.9800
C89 H78 0.9800
C89 H79 0.9800
C90 H80 0.9800
C90 H81 0.9800
C90 H82 0.9800
C91 Cl3 1.743(6)
C91 Cl1 1.744(5)
C91 Cl2 1.764(5)
C91 H83 1.0000
C92 Cl5 1.59(2)
C92 Cl6 1.71(2)
C92 Cl4 1.797(17)
C92 H84 1.0000
C93 C96 1.47(2)
C93 H85 0.9800
C93 H86 0.9800
C93 H87 0.9800
C94 C98 1.563(19)
C94 H88 0.9800
C94 H89 0.9800
C94 H90 0.9800
C95 C100 1.485(19)
C95 H91 0.9800
C95 H92 0.9800
C95 H93 0.9800
C96 C97 1.40(2)
C96 C101 1.43(3)
C97 C98 1.36(2)
C97 H94 0.9500
C98 C99 1.40(2)
C99 C100 1.40(2)
C99 H95 0.9500
C100 C101 1.38(3)
